data_7016947
loop_
_publ_author_name
'Zelenka, Karel'
'Brandl, Helmut'
'Spingler, Bernhard'
'Zelder, Felix'

_publ_section_title
;
 Coordination chemistry and biological activity of 5'-OH modified
 quinoline-B12 derivatives.
;
_journal_issue 38
_journal_name_full 'Dalton transactions (Cambridge, England : 2003)'
_journal_page_first 9665
_journal_page_last 9667
_journal_paper_doi 10.1039/c1dt11161b
_journal_volume 40
_journal_year 2011
_chemical_absolute_configuration ad
_chemical_formula_sum 'C79 H125 Co N15 O28.5 P'
_chemical_formula_weight 1830.84
_chemical_name_systematic
;
?
;
_space_group_IT_number 19
_symmetry_cell_setting orthorhombic
_symmetry_space_group_name_Hall 'P 2ac 2ab'
_symmetry_space_group_name_H-M 'P 21 21 21'
_atom_sites_solution_hydrogens geom
_atom_sites_solution_primary direct
_atom_sites_solution_secondary difmap
_audit_creation_method SHELXL-97
_cell_angle_alpha 90.00
_cell_angle_beta 90.00
_cell_angle_gamma 90.00
_cell_formula_units_Z 4
_cell_length_a 15.75386(17)
_cell_length_b 22.5570(3)
_cell_length_c 25.5975(3)
_cell_measurement_reflns_used 17265
_cell_measurement_temperature 183(2)
_cell_measurement_theta_max 29.2862
_cell_measurement_theta_min 2.7001
_cell_volume 9096.32(19)
_computing_cell_refinement 'CrysAlis RED (Oxford, 2007)'
_computing_data_collection 'CrysAlis RED (Oxford, 2007)'
_computing_data_reduction 'CrysAlis RED (Oxford, 2007)'
_computing_molecular_graphics 'ORTEP-3 (Farrugia, 1997)'
_computing_publication_material 'SHELXL-97 (Sheldrick, 2008)'
_computing_structure_refinement 'SHELXL-97 (Sheldrick, 2008)'
_computing_structure_solution 'SIR-97 (Altomare, 1999)'
_diffrn_ambient_temperature 183(2)
_diffrn_detector_area_resol_mean 10.4498
_diffrn_measured_fraction_theta_full 0.999
_diffrn_measured_fraction_theta_max 0.999
_diffrn_measurement_device_type 'Xcalibur Ruby'
_diffrn_measurement_method '\o oscillation scan'
_diffrn_radiation_monochromator graphite
_diffrn_radiation_source 'Enhance (Mo) X-ray Source'
_diffrn_radiation_type MoK\a
_diffrn_radiation_wavelength 0.7107
_diffrn_reflns_av_R_equivalents 0.0335
_diffrn_reflns_av_sigmaI/netI 0.0852
_diffrn_reflns_limit_h_max 15
_diffrn_reflns_limit_h_min -19
_diffrn_reflns_limit_k_max 18
_diffrn_reflns_limit_k_min -28
_diffrn_reflns_limit_l_max 31
_diffrn_reflns_limit_l_min -31
_diffrn_reflns_number 39047
_diffrn_reflns_theta_full 26.37
_diffrn_reflns_theta_max 26.37
_diffrn_reflns_theta_min 2.71
_exptl_absorpt_coefficient_mu 0.291
_exptl_absorpt_correction_T_max 0.9659
_exptl_absorpt_correction_T_min 0.8965
_exptl_absorpt_correction_type multi-scan
_exptl_absorpt_process_details
;
CrysAlisPro, Oxford Diffraction Ltd.,
Version 1.171.33.66 (release 28-04-2010 CrysAlis171 .NET)
(compiled Apr 28 2010,14:27:37)
Empirical absorption correction using spherical harmonics,
implemented in SCALE3 ABSPACK scaling algorithm.
;
_exptl_crystal_colour purple
_exptl_crystal_density_diffrn 1.337
_exptl_crystal_density_method 'not measured'
_exptl_crystal_description needle
_exptl_crystal_F_000 3896
_exptl_crystal_size_max 0.36
_exptl_crystal_size_mid 0.13
_exptl_crystal_size_min 0.12
_refine_diff_density_max 0.494
_refine_diff_density_min -0.302
_refine_diff_density_rms 0.059
_refine_ls_abs_structure_details 'Flack H D (1983), Acta Cryst. A39, 876-881'
_refine_ls_abs_structure_Flack -0.001(11)
_refine_ls_extinction_method none
_refine_ls_goodness_of_fit_ref 0.940
_refine_ls_hydrogen_treatment mixed
_refine_ls_matrix_type full
_refine_ls_number_parameters 1162
_refine_ls_number_reflns 18584
_refine_ls_number_restraints 17
_refine_ls_restrained_S_all 0.944
_refine_ls_R_factor_all 0.0707
_refine_ls_R_factor_gt 0.0492
_refine_ls_shift/su_max 0.024
_refine_ls_shift/su_mean 0.000
_refine_ls_structure_factor_coef Fsqd
_refine_ls_weighting_details 'calc w=1/[\s^2^(Fo^2^)+(0.0626P)^2^+0.0000P] where P=(Fo^2^+2Fc^2^)/3'
_refine_ls_weighting_scheme calc
_refine_ls_wR_factor_gt 0.1085
_refine_ls_wR_factor_ref 0.1135
_reflns_number_gt 13327
_reflns_number_total 18584
_reflns_threshold_expression >2sigma(I)
_cod_data_source_file c1dt11161b.txt
_cod_data_source_block kz080910
_cod_original_sg_symbol_H-M P212121
_cod_original_formula_sum 'C79 H125 Co N15 O28.50 P'
_cod_database_code 7016947

loop_
_symmetry_equiv_pos_as_xyz
'x, y, z'
'-x+1/2, -y, z+1/2'
'x+1/2, -y+1/2, -z'
'-x, y+1/2, -z+1/2'

loop_
_atom_site_label
_atom_site_type_symbol
_atom_site_fract_x
_atom_site_fract_y
_atom_site_fract_z
_atom_site_U_iso_or_equiv
_atom_site_adp_type
_atom_site_occupancy
_atom_site_symmetry_multiplicity
_atom_site_calc_flag
_atom_site_refinement_flags
_atom_site_disorder_assembly
_atom_site_disorder_group
Co1 Co -0.23551(2) -0.093663(17) -0.743868(15) 0.01680(10) Uani 1 1 d . . .
P P 0.01156(5) -0.26781(4) -1.02430(3) 0.0253(2) Uani 1 1 d . . .
C1 C -0.35347(18) -0.17772(13) -0.78819(12) 0.0190(7) Uani 1 1 d . . .
C2 C -0.45148(18) -0.19129(14) -0.77880(12) 0.0195(7) Uani 1 1 d . . .
C3 C -0.49025(19) -0.12767(14) -0.78021(12) 0.0221(7) Uani 1 1 d . . .
H3A H -0.5399 -0.1259 -0.7560 0.027 Uiso 1 1 calc R . .
C4 C -0.41802(16) -0.09141(14) -0.75761(11) 0.0186(6) Uani 1 1 d . . .
C5 C -0.42850(18) -0.03416(13) -0.73335(12) 0.0206(7) Uani 1 1 d . . .
C6 C -0.36113(19) 0.00140(14) -0.72250(12) 0.0199(7) Uani 1 1 d . . .
C7 C -0.36272(19) 0.06443(14) -0.69869(13) 0.0239(7) Uani 1 1 d . . .
C8 C -0.27418(19) 0.08751(14) -0.71553(12) 0.0242(7) Uani 1 1 d . . .
H8A H -0.2496 0.1136 -0.6878 0.029 Uiso 1 1 calc R . .
C9 C -0.22510(19) 0.03026(14) -0.71910(12) 0.0225(7) Uani 1 1 d . . .
C10 C -0.1379(2) 0.02680(15) -0.71162(14) 0.0273(8) Uani 1 1 d . . .
H10A H -0.1085 0.0628 -0.7053 0.033 Uiso 1 1 calc R . .
C11 C -0.09008(19) -0.02516(15) -0.71261(13) 0.0243(7) Uani 1 1 d . . .
C12 C 0.0019(2) -0.02828(15) -0.69520(15) 0.0313(8) Uani 1 1 d . . .
C13 C 0.03100(18) -0.08544(14) -0.72275(13) 0.0235(7) Uani 1 1 d . . .
H13A H 0.0715 -0.1077 -0.6999 0.028 Uiso 1 1 calc R . .
C14 C -0.05345(18) -0.11923(14) -0.72698(11) 0.0197(7) Uani 1 1 d . . .
C15 C -0.06003(18) -0.17858(13) -0.73526(12) 0.0205(7) Uani 1 1 d . . .
C16 C -0.14094(17) -0.20611(12) -0.74719(11) 0.0179(6) Uani 1 1 d . . .
C17 C -0.16047(17) -0.27306(12) -0.74916(12) 0.0203(6) Uani 1 1 d . . .
C18 C -0.24954(18) -0.27211(12) -0.77561(11) 0.0197(6) Uani 1 1 d . . .
H18A H -0.2411 -0.2693 -0.8142 0.024 Uiso 1 1 calc R . .
C19 C -0.28643(17) -0.21323(12) -0.75663(12) 0.0194(7) Uani 1 1 d . . .
H19A H -0.3084 -0.2189 -0.7203 0.023 Uiso 1 1 calc R . .
C20 C -0.32835(19) -0.17748(14) -0.84582(12) 0.0214(7) Uani 1 1 d . . .
H20A H -0.3607 -0.1468 -0.8643 0.026 Uiso 1 1 calc R . .
H20B H -0.3408 -0.2163 -0.8612 0.026 Uiso 1 1 calc R . .
H20C H -0.2675 -0.1692 -0.8490 0.026 Uiso 1 1 calc R . .
C25 C -0.4908(2) -0.23323(15) -0.81896(13) 0.0273(7) Uani 1 1 d . . .
H25C H -0.5516 -0.2375 -0.8119 0.033 Uiso 1 1 calc R . .
H25B H -0.4633 -0.2721 -0.8167 0.033 Uiso 1 1 calc R . .
H25A H -0.4828 -0.2169 -0.8541 0.033 Uiso 1 1 calc R . .
C26 C -0.46515(18) -0.21616(15) -0.72312(12) 0.0236(7) Uani 1 1 d . . .
H26B H -0.4310 -0.2528 -0.7194 0.028 Uiso 1 1 calc R . .
H26A H -0.4429 -0.1870 -0.6977 0.028 Uiso 1 1 calc R . .
C27 C -0.5571(2) -0.23049(17) -0.70845(14) 0.0335(8) Uani 1 1 d . . .
C30 C -0.51569(19) -0.09980(15) -0.83383(13) 0.0280(7) Uani 1 1 d . . .
H30A H -0.5029 -0.0568 -0.8327 0.034 Uiso 1 1 calc R . .
H30B H -0.4797 -0.1176 -0.8614 0.034 Uiso 1 1 calc R . .
C31 C -0.6071(2) -0.10759(18) -0.84908(14) 0.0409(10) Uani 1 1 d . . .
H31B H -0.6442 -0.0908 -0.8216 0.049 Uiso 1 1 calc R . .
H31A H -0.6202 -0.1504 -0.8525 0.049 Uiso 1 1 calc R . .
C32 C -0.6243(2) -0.07675(18) -0.90031(15) 0.0388(9) Uani 1 1 d . . .
C35 C -0.51981(19) -0.01691(16) -0.72026(15) 0.0328(9) Uani 1 1 d . . .
H35A H -0.5523 -0.0526 -0.7114 0.039 Uiso 1 1 calc R . .
H35B H -0.5457 0.0026 -0.7505 0.039 Uiso 1 1 calc R . .
H35C H -0.5200 0.0104 -0.6905 0.039 Uiso 1 1 calc R . .
C36 C -0.4348(2) 0.10553(14) -0.71691(14) 0.0307(8) Uani 1 1 d . . .
H36C H -0.4185 0.1469 -0.7109 0.037 Uiso 1 1 calc R . .
H36B H -0.4865 0.0965 -0.6972 0.037 Uiso 1 1 calc R . .
H36A H -0.4452 0.0993 -0.7543 0.037 Uiso 1 1 calc R . .
C37 C -0.3646(2) 0.05500(15) -0.63872(13) 0.0285(8) Uani 1 1 d . . .
H37A H -0.4194 0.0367 -0.6288 0.034 Uiso 1 1 calc R . .
H37B H -0.3187 0.0272 -0.6288 0.034 Uiso 1 1 calc R . .
C38 C -0.3535(2) 0.11201(16) -0.60895(13) 0.0324(9) Uani 1 1 d . . .
C41 C -0.2749(2) 0.11994(14) -0.76858(13) 0.0311(8) Uani 1 1 d . . .
H41A H -0.3093 0.0963 -0.7934 0.037 Uiso 1 1 calc R . .
H41B H -0.3040 0.1585 -0.7639 0.037 Uiso 1 1 calc R . .
C42 C -0.1898(2) 0.13133(18) -0.79304(16) 0.0425(10) Uani 1 1 d . . .
H42B H -0.1564 0.1577 -0.7700 0.051 Uiso 1 1 calc R . .
H42A H -0.1587 0.0934 -0.7963 0.051 Uiso 1 1 calc R . .
C43 C -0.1976(3) 0.1590(2) -0.84535(19) 0.0551(12) Uani 1 1 d . . .
C46 C 0.0010(3) -0.03828(19) -0.63622(15) 0.0500(11) Uani 1 1 d . . .
H46A H -0.0330 -0.0735 -0.6282 0.060 Uiso 1 1 calc R . .
H46B H -0.0238 -0.0036 -0.6189 0.060 Uiso 1 1 calc R . .
H46C H 0.0592 -0.0441 -0.6237 0.060 Uiso 1 1 calc R . .
C47 C 0.0533(2) 0.02795(17) -0.7069(2) 0.0499(12) Uani 1 1 d . . .
H47C H 0.1131 0.0211 -0.6984 0.060 Uiso 1 1 calc R . .
H47B H 0.0315 0.0609 -0.6859 0.060 Uiso 1 1 calc R . .
H47A H 0.0481 0.0378 -0.7441 0.060 Uiso 1 1 calc R . .
C48 C 0.0671(2) -0.08012(16) -0.77822(13) 0.0303(8) Uani 1 1 d . . .
H48A H 0.0644 -0.1199 -0.7946 0.036 Uiso 1 1 calc R . .
H48B H 0.0288 -0.0539 -0.7984 0.036 Uiso 1 1 calc R . .
C49 C 0.1569(2) -0.05693(16) -0.78477(15) 0.0367(9) Uani 1 1 d . . .
H49B H 0.1737 -0.0620 -0.8218 0.044 Uiso 1 1 calc R . .
H49A H 0.1568 -0.0139 -0.7773 0.044 Uiso 1 1 calc R . .
C50 C 0.22184(18) -0.08531(15) -0.75158(14) 0.0309(8) Uani 1 1 d . . .
C53 C 0.01930(19) -0.21724(15) -0.73000(14) 0.0290(8) Uani 1 1 d . . .
H53A H 0.0666 -0.1931 -0.7171 0.035 Uiso 1 1 calc R . .
H53B H 0.0340 -0.2339 -0.7642 0.035 Uiso 1 1 calc R . .
H53C H 0.0081 -0.2495 -0.7053 0.035 Uiso 1 1 calc R . .
C54 C -0.1653(2) -0.29372(15) -0.69217(13) 0.0305(8) Uani 1 1 d . . .
H54A H -0.2107 -0.2722 -0.6741 0.037 Uiso 1 1 calc R . .
H54B H -0.1110 -0.2859 -0.6748 0.037 Uiso 1 1 calc R . .
H54C H -0.1773 -0.3363 -0.6911 0.037 Uiso 1 1 calc R . .
C55 C -0.09726(19) -0.31266(13) -0.77899(12) 0.0228(7) Uani 1 1 d . . .
H55A H -0.0445 -0.3154 -0.7581 0.027 Uiso 1 1 calc R . .
H55B H -0.1216 -0.3531 -0.7811 0.027 Uiso 1 1 calc R . .
C56 C -0.0735(2) -0.29305(15) -0.83421(13) 0.0287(8) Uani 1 1 d . . .
H56B H -0.1222 -0.2999 -0.8578 0.034 Uiso 1 1 calc R . .
H56A H -0.0610 -0.2500 -0.8341 0.034 Uiso 1 1 calc R . .
C57 C 0.0031(2) -0.32635(14) -0.85459(13) 0.0250(7) Uani 1 1 d . . .
C60 C -0.30754(18) -0.32582(13) -0.76447(14) 0.0251(7) Uani 1 1 d . . .
H60A H -0.3104 -0.3319 -0.7262 0.030 Uiso 1 1 calc R . .
H60B H -0.3656 -0.3163 -0.7767 0.030 Uiso 1 1 calc R . .
C61 C -0.27947(19) -0.38334(14) -0.78982(15) 0.0290(8) Uani 1 1 d . . .
C64 C -0.25648(19) -0.11389(13) -0.67372(12) 0.0237(7) Uani 1 1 d . . .
C1R C -0.07135(18) -0.08877(15) -0.93093(12) 0.0243(7) Uani 1 1 d . . .
H1A H -0.0656 -0.0587 -0.9594 0.029 Uiso 1 1 calc R . .
C2R C -0.09562(19) -0.14851(14) -0.95433(12) 0.0229(7) Uani 1 1 d . . .
H2R H -0.1316 -0.1441 -0.9863 0.027 Uiso 1 1 calc R . .
C3R C -0.0076(2) -0.17228(14) -0.96716(13) 0.0249(7) Uani 1 1 d . . .
H3R H 0.0136 -0.1546 -1.0005 0.030 Uiso 1 1 calc R . .
C4R C 0.0460(2) -0.15114(15) -0.92133(13) 0.0279(8) Uani 1 1 d . . .
H4R H 0.0412 -0.1804 -0.8921 0.033 Uiso 1 1 calc R . .
C5R C 0.1379(2) -0.14124(17) -0.93342(16) 0.0394(9) Uani 1 1 d . . .
H5R H 0.1679 -0.1283 -0.9014 0.047 Uiso 1 1 calc R . .
H5S H 0.1638 -0.1789 -0.9453 0.047 Uiso 1 1 calc R . .
C2B C -0.14033(18) -0.08952(14) -0.84346(11) 0.0196(7) Uani 1 1 d . . .
H2D H -0.1017 -0.1168 -0.8282 0.024 Uiso 1 1 calc R . .
C4B C -0.3240(2) -0.00067(14) -0.85356(13) 0.0245(7) Uani 1 1 d . . .
H4D H -0.3590 -0.0023 -0.8234 0.029 Uiso 1 1 calc R . .
C5B C -0.3479(2) 0.03321(16) -0.89600(14) 0.0330(8) Uani 1 1 d . . .
C6B C -0.2972(2) 0.03545(17) -0.94145(14) 0.0356(9) Uani 1 1 d . . .
C7B C -0.2230(2) 0.00307(15) -0.94449(13) 0.0312(8) Uani 1 1 d . . .
H7D H -0.1887 0.0036 -0.9750 0.037 Uiso 1 1 calc R . .
C8B C -0.20045(19) -0.03057(14) -0.90078(13) 0.0231(7) Uani 1 1 d . . .
C9B C -0.24795(18) -0.03250(13) -0.85544(11) 0.0197(7) Uani 1 1 d . . .
C10B C -0.4294(2) 0.06866(18) -0.89340(16) 0.0452(10) Uani 1 1 d . . .
H10D H -0.4169 0.1107 -0.8992 0.054 Uiso 1 1 calc R . .
H10E H -0.4555 0.0636 -0.8589 0.054 Uiso 1 1 calc R . .
H10F H -0.4687 0.0546 -0.9204 0.054 Uiso 1 1 calc R . .
C11B C -0.3232(3) 0.0732(2) -0.98816(17) 0.0641(14) Uani 1 1 d . . .
H11D H -0.2868 0.0636 -1.0181 0.077 Uiso 1 1 calc R . .
H11E H -0.3170 0.1152 -0.9794 0.077 Uiso 1 1 calc R . .
H11F H -0.3825 0.0649 -0.9971 0.077 Uiso 1 1 calc R . .
C2Q C 0.1624(2) -0.04167(19) -0.95722(18) 0.0438(10) Uani 1 1 d . . .
C4Q C 0.1751(3) -0.00021(19) -1.00098(18) 0.0506(11) Uani 1 1 d . . .
C6Q C 0.1961(3) 0.0976(2) -1.02400(19) 0.0599(12) Uani 1 1 d . . .
C7Q C 0.2048(4) 0.1584(2) -1.0091(2) 0.0789(16) Uani 1 1 d . . .
C9Q C 0.2183(5) 0.2011(2) -1.0474(3) 0.099(2) Uani 1 1 d . . .
H9Q H 0.2229 0.2415 -1.0375 0.118 Uiso 1 1 calc R . .
C10Q C 0.2250(5) 0.1859(2) -1.0986(2) 0.107(2) Uani 1 1 d . . .
H10Q H 0.2345 0.2161 -1.1239 0.129 Uiso 1 1 calc R . .
C11Q C 0.2185(4) 0.1277(3) -1.1148(2) 0.097(2) Uani 1 1 d . . .
H11Q H 0.2232 0.1180 -1.1509 0.117 Uiso 1 1 calc R . .
C12Q C 0.2048(3) 0.0826(2) -1.07760(19) 0.0661(13) Uani 1 1 d . . .
C13Q C 0.1907(3) 0.0224(2) -1.09109(19) 0.0639(13) Uani 1 1 d . . .
H13Q H 0.1920 0.0104 -1.1267 0.077 Uiso 1 1 calc R . .
C14Q C 0.1753(3) -0.0181(2) -1.05301(18) 0.0544(12) Uani 1 1 d . . .
H14Q H 0.1648 -0.0583 -1.0618 0.065 Uiso 1 1 calc R . .
C100 C -0.0238(4) 0.1004(4) -1.0858(3) 0.122(2) Uani 1 1 d . . .
H10G H -0.0247 0.0729 -1.1154 0.146 Uiso 1 1 calc R . .
H10H H 0.0306 0.1214 -1.0851 0.146 Uiso 1 1 calc R . .
H10I H -0.0701 0.1291 -1.0895 0.146 Uiso 1 1 calc R . .
C101 C -0.0348(4) 0.0665(4) -1.0360(3) 0.101(2) Uani 1 1 d . . .
C102 C -0.0365(5) 0.0985(5) -0.9889(4) 0.209(6) Uani 1 1 d . . .
H10J H -0.0837 0.1268 -0.9896 0.251 Uiso 1 1 calc R . .
H10K H 0.0171 0.1200 -0.9846 0.251 Uiso 1 1 calc R . .
H10L H -0.0443 0.0710 -0.9596 0.251 Uiso 1 1 calc R . .
C114 C 0.5248(7) 0.2087(5) -1.0747(4) 0.176(4) Uiso 1 1 d D . .
C116 C 0.5065(7) 0.1925(5) -0.9837(4) 0.174(4) Uiso 1 1 d D . .
C115 C 0.4705(8) 0.2223(6) -1.0285(6) 0.163(5) Uiso 0.70 1 d PDU A 1
O117 O 0.4088(4) 0.2628(3) -1.0209(3) 0.119(2) Uiso 0.70 1 d PD A 1
C118 C 0.4838(18) 0.1689(12) -1.0323(7) 0.152(6) Uiso 0.30 1 d PDU A 2
O119 O 0.4243(12) 0.1405(8) -1.0155(7) 0.146(6) Uiso 0.30 1 d PD A 2
C1P C 0.0599(2) -0.38607(15) -0.92696(13) 0.0300(8) Uani 1 1 d . . .
H1P H 0.0376 -0.4241 -0.9404 0.036 Uiso 1 1 calc R . .
H1O H 0.1068 -0.3951 -0.9024 0.036 Uiso 1 1 calc R . .
C2P C 0.0943(2) -0.34984(14) -0.97214(12) 0.0264(8) Uani 1 1 d . . .
H2P H 0.1229 -0.3134 -0.9586 0.032 Uiso 1 1 calc R . .
C3P C 0.1566(2) -0.38599(17) -1.00517(14) 0.0396(10) Uani 1 1 d . . .
H3P H 0.1280 -0.4215 -1.0185 0.047 Uiso 1 1 calc R . .
H3O H 0.2051 -0.3978 -0.9836 0.047 Uiso 1 1 calc R . .
H3M H 0.1765 -0.3618 -1.0345 0.047 Uiso 1 1 calc R . .
N21 N -0.34563(14) -0.11721(10) -0.76450(9) 0.0165(5) Uani 1 1 d . . .
N22 N -0.27634(15) -0.01486(10) -0.73015(9) 0.0190(6) Uani 1 1 d . . .
N23 N -0.11878(14) -0.07773(11) -0.72714(9) 0.0192(6) Uani 1 1 d . . .
N24 N -0.21005(14) -0.17512(10) -0.75410(10) 0.0169(5) Uani 1 1 d . . .
N29 N -0.56478(18) -0.27511(14) -0.67498(12) 0.0431(8) Uani 1 1 d . . .
H29A H -0.6155 -0.2873 -0.6654 0.052 Uiso 1 1 calc R . .
H29B H -0.5191 -0.2925 -0.6624 0.052 Uiso 1 1 calc R . .
N33 N -0.63495(19) -0.10956(15) -0.94111(13) 0.0441(8) Uani 1 1 d . . .
H33A H -0.6441 -0.0931 -0.9718 0.053 Uiso 1 1 calc R . .
H33B H -0.6331 -0.1484 -0.9383 0.053 Uiso 1 1 calc R . .
N40 N -0.42180(19) 0.14233(14) -0.59828(12) 0.0432(8) Uani 1 1 d . . .
H40A H -0.4178 0.1764 -0.5817 0.052 Uiso 1 1 calc R . .
H40B H -0.4719 0.1287 -0.6076 0.052 Uiso 1 1 calc R . .
N44 N -0.1275(3) 0.1583(2) -0.87457(17) 0.0891(15) Uani 1 1 d . . .
H44A H -0.1277 0.1748 -0.9057 0.107 Uiso 1 1 calc R . .
H44B H -0.0810 0.1414 -0.8627 0.107 Uiso 1 1 calc R . .
N51 N 0.22949(17) -0.14503(12) -0.75473(13) 0.0396(7) Uani 1 1 d . . .
H51A H 0.2676 -0.1636 -0.7356 0.047 Uiso 1 1 calc R . .
H51B H 0.1963 -0.1653 -0.7759 0.047 Uiso 1 1 calc R . .
N59 N -0.00774(17) -0.35486(12) -0.89883(10) 0.0288(7) Uani 1 1 d . . .
H59A H -0.0590 -0.3553 -0.9125 0.035 Uiso 1 1 calc R . .
N63 N -0.28545(18) -0.43088(12) -0.75977(14) 0.0426(8) Uani 1 1 d . . .
H63B H -0.2727 -0.4660 -0.7724 0.051 Uiso 1 1 calc R . .
H63A H -0.3022 -0.4273 -0.7271 0.051 Uiso 1 1 calc R . .
N65 N -0.2679(2) -0.12878(14) -0.63185(11) 0.0413(8) Uani 1 1 d . . .
N1B N -0.13100(16) -0.06767(11) -0.89197(10) 0.0224(6) Uani 1 1 d . . .
N3B N -0.20804(15) -0.06952(11) -0.81928(10) 0.0191(6) Uani 1 1 d . . .
N5Q N 0.1834(2) 0.05662(16) -0.98623(15) 0.0571(10) Uani 1 1 d . . .
O28 O -0.61789(16) -0.20597(14) -0.72620(12) 0.0628(9) Uani 1 1 d . . .
O34 O -0.6265(2) -0.02145(15) -0.90327(12) 0.0670(9) Uani 1 1 d . . .
O39 O -0.28124(15) 0.12857(12) -0.59695(10) 0.0460(7) Uani 1 1 d . . .
O45 O -0.2633(2) 0.18253(15) -0.86153(13) 0.0774(10) Uani 1 1 d . . .
O52 O 0.26703(18) -0.05640(11) -0.72263(11) 0.0508(7) Uani 1 1 d . . .
O58 O 0.07076(15) -0.32619(11) -0.82978(10) 0.0397(6) Uani 1 1 d . . .
O62 O -0.25665(16) -0.38527(10) -0.83551(9) 0.0373(6) Uani 1 1 d . . .
O2 O -0.00498(14) -0.23520(10) -0.96986(9) 0.0306(5) Uani 1 1 d . . .
O3 O 0.02316(13) -0.33353(10) -1.00461(8) 0.0268(5) Uani 1 1 d . . .
O4 O 0.08956(15) -0.24343(10) -1.04813(9) 0.0360(6) Uani 1 1 d . . .
O5 O -0.06682(15) -0.26686(11) -1.05653(10) 0.0395(6) Uani 1 1 d . . .
O6R O 0.00730(13) -0.09614(11) -0.90552(9) 0.0320(5) Uani 1 1 d . . .
O7R O -0.13543(14) -0.18296(10) -0.91590(8) 0.0282(5) Uani 1 1 d . . .
H7R H -0.1747 -0.2028 -0.9296 0.042 Uiso 1 1 calc R . .
O1Q O 0.14751(14) -0.09713(11) -0.97319(10) 0.0410(6) Uani 1 1 d . . .
O3Q O 0.1680(2) -0.02736(14) -0.91159(13) 0.0594(8) Uani 1 1 d . . .
O8Q O 0.1978(3) 0.17233(17) -0.95749(16) 0.1006(14) Uani 1 1 d . . .
O70 O -0.0408(3) 0.0111(3) -1.0365(2) 0.1292(18) Uani 1 1 d . . .
O71 O 0.0089(4) 0.0686(3) -0.8498(2) 0.177(3) Uani 1 1 d . . .
O72 O -0.26883(19) 0.24463(13) -0.57498(13) 0.0557(8) Uani 1 1 d D . .
H72A H -0.3220(14) 0.250(2) -0.573(2) 0.084 Uiso 1 1 d D . .
H72B H -0.265(3) 0.2076(10) -0.5838(19) 0.084 Uiso 1 1 d D . .
O73 O -0.5937(3) 0.18282(18) -0.8739(2) 0.1134(17) Uani 1 1 d D . .
H73A H -0.611(5) 0.212(2) -0.890(3) 0.170 Uiso 1 1 d D . .
H73B H -0.610(5) 0.1479(15) -0.870(3) 0.170 Uiso 1 1 d D . .
O74 O -0.6634(3) 0.07620(17) -0.84813(16) 0.1057(14) Uani 1 1 d . . .
O75 O -0.5863(7) 0.0170(6) -1.0075(5) 0.169(5) Uani 0.50 1 d P . .
O76 O -0.40130(18) -0.35665(14) -0.89066(13) 0.0534(8) Uani 1 1 d D . .
H76A H -0.357(2) -0.364(2) -0.8747(17) 0.080 Uiso 1 1 d D . .
H76B H -0.401(3) -0.3253(14) -0.9073(18) 0.080 Uiso 1 1 d D . .
O77 O -0.24107(17) -0.26075(12) -0.96635(11) 0.0444(6) Uani 1 1 d D . .
H77A H -0.242(3) -0.2493(19) -0.9990(9) 0.067 Uiso 1 1 d D . .
H77B H -0.2934(15) -0.252(2) -0.9605(18) 0.067 Uiso 1 1 d D . .
O78 O 0.1722(2) -0.22631(15) -0.83433(13) 0.0621(8) Uani 1 1 d D . .
H78A H 0.151(3) -0.2610(13) -0.829(2) 0.093 Uiso 1 1 d D . .
H78B H 0.219(2) -0.243(2) -0.843(2) 0.093 Uiso 1 1 d D . .
O79 O -0.17656(19) -0.37271(14) -0.94025(12) 0.0511(7) Uani 1 1 d D . .
H79A H -0.182(3) -0.390(2) -0.9134(12) 0.077 Uiso 1 1 d D . .
H79B H -0.165(3) -0.3388(11) -0.945(2) 0.077 Uiso 1 1 d D . .
O80 O 0.2987(2) 0.26610(16) -0.92800(15) 0.0865(11) Uani 1 1 d . . .
O81 O 0.1715(3) 0.08738(19) -0.87916(16) 0.1021(13) Uani 1 1 d . . .

loop_
_atom_site_aniso_label
_atom_site_aniso_U_11
_atom_site_aniso_U_22
_atom_site_aniso_U_33
_atom_site_aniso_U_23
_atom_site_aniso_U_13
_atom_site_aniso_U_12
Co1 0.01435(17) 0.01243(19) 0.0236(2) -0.00132(18) 0.00136(17) 0.00130(16)
P 0.0291(5) 0.0184(5) 0.0284(4) 0.0003(4) 0.0018(4) 0.0030(4)
C1 0.0181(15) 0.0126(16) 0.0262(17) -0.0036(13) -0.0003(14) -0.0002(12)
C2 0.0148(15) 0.0162(17) 0.0275(17) -0.0020(14) -0.0011(13) 0.0021(12)
C3 0.0167(15) 0.0187(17) 0.0311(17) -0.0023(14) 0.0045(14) -0.0003(13)
C4 0.0143(13) 0.0206(16) 0.0210(15) 0.0028(15) 0.0024(13) 0.0007(13)
C5 0.0191(15) 0.0168(17) 0.0260(17) -0.0023(14) 0.0031(14) 0.0026(13)
C6 0.0196(16) 0.0182(17) 0.0219(16) 0.0005(14) 0.0022(13) 0.0064(13)
C7 0.0215(16) 0.0154(17) 0.0349(19) -0.0029(15) 0.0042(15) 0.0030(13)
C8 0.0237(16) 0.0143(16) 0.0347(17) -0.0048(15) 0.0063(15) 0.0027(14)
C9 0.0228(17) 0.0187(17) 0.0260(16) -0.0023(14) 0.0045(14) -0.0011(14)
C10 0.0221(17) 0.0174(18) 0.042(2) -0.0050(16) 0.0015(16) -0.0017(14)
C11 0.0181(16) 0.0215(19) 0.0333(19) -0.0058(15) 0.0015(15) -0.0029(14)
C12 0.0236(17) 0.0187(18) 0.052(2) -0.0097(16) -0.0075(17) 0.0029(15)
C13 0.0164(15) 0.0139(17) 0.0400(19) -0.0050(15) -0.0024(14) 0.0000(13)
C14 0.0180(15) 0.0218(18) 0.0193(15) -0.0009(13) -0.0020(13) 0.0020(13)
C15 0.0182(15) 0.0192(17) 0.0243(17) 0.0020(14) 0.0006(13) 0.0023(13)
C16 0.0234(15) 0.0148(15) 0.0154(15) 0.0037(13) 0.0016(14) 0.0031(12)
C17 0.0224(15) 0.0102(15) 0.0285(17) 0.0027(14) 0.0049(15) 0.0028(12)
C18 0.0203(16) 0.0102(15) 0.0286(15) -0.0014(12) 0.0047(14) 0.0003(12)
C19 0.0182(15) 0.0127(15) 0.0272(16) -0.0017(14) 0.0014(14) -0.0027(11)
C20 0.0208(16) 0.0175(18) 0.0259(17) -0.0025(14) -0.0024(14) 0.0005(13)
C25 0.0205(16) 0.0238(19) 0.0375(19) -0.0045(16) 0.0024(15) -0.0031(14)
C26 0.0156(15) 0.0241(19) 0.0313(18) -0.0004(15) 0.0034(14) 0.0016(13)
C27 0.0225(18) 0.037(2) 0.041(2) 0.0043(19) 0.0079(17) 0.0015(17)
C30 0.0255(16) 0.0236(19) 0.0350(18) -0.0001(16) -0.0043(15) -0.0027(15)
C31 0.0282(19) 0.054(3) 0.040(2) 0.0019(19) -0.0038(17) 0.0028(18)
C32 0.035(2) 0.035(3) 0.046(2) -0.005(2) -0.0148(18) 0.0077(17)
C35 0.0190(16) 0.028(2) 0.052(2) -0.0101(17) 0.0068(16) 0.0041(14)
C36 0.0282(18) 0.020(2) 0.044(2) -0.0046(16) 0.0059(16) 0.0037(14)
C37 0.0286(18) 0.021(2) 0.036(2) -0.0048(15) 0.0035(16) 0.0035(15)
C38 0.035(2) 0.034(2) 0.0280(18) -0.0054(16) 0.0010(17) 0.0006(16)
C41 0.0348(19) 0.0181(17) 0.040(2) 0.0000(15) 0.0074(17) 0.0024(15)
C42 0.040(2) 0.035(2) 0.052(2) 0.009(2) 0.0119(19) 0.0042(18)
C43 0.051(3) 0.043(3) 0.071(3) 0.011(2) 0.029(2) 0.011(2)
C46 0.049(2) 0.053(3) 0.048(2) -0.023(2) -0.016(2) 0.012(2)
C47 0.0194(18) 0.030(2) 0.100(4) -0.015(2) 0.000(2) -0.0027(16)
C48 0.0251(17) 0.029(2) 0.0372(19) 0.0008(16) -0.0042(15) -0.0012(15)
C49 0.030(2) 0.031(2) 0.049(2) 0.0014(18) 0.0038(18) -0.0033(16)
C50 0.0175(16) 0.0267(19) 0.048(2) -0.0031(18) 0.0039(17) -0.0006(14)
C53 0.0187(16) 0.0227(19) 0.046(2) -0.0001(16) -0.0031(15) 0.0018(13)
C54 0.0307(19) 0.024(2) 0.037(2) 0.0049(16) 0.0034(16) 0.0031(15)
C55 0.0220(16) 0.0096(16) 0.0367(19) -0.0001(14) -0.0015(15) 0.0039(12)
C56 0.0297(18) 0.0217(19) 0.0346(19) -0.0004(15) 0.0010(16) 0.0063(15)
C57 0.0243(18) 0.0204(18) 0.0304(18) 0.0047(15) 0.0033(16) 0.0037(15)
C60 0.0198(16) 0.0162(17) 0.039(2) -0.0007(15) 0.0049(15) 0.0002(12)
C61 0.0176(17) 0.0149(17) 0.055(2) 0.0023(17) 0.0000(17) -0.0034(13)
C64 0.0220(17) 0.0196(16) 0.0294(18) -0.0079(14) -0.0011(15) 0.0018(13)
C1R 0.0238(16) 0.0203(18) 0.0287(17) -0.0017(15) 0.0026(14) -0.0008(15)
C2R 0.0231(16) 0.0238(19) 0.0217(16) -0.0002(14) 0.0046(14) 0.0024(14)
C3R 0.0298(18) 0.0163(17) 0.0287(17) 0.0015(14) 0.0063(15) 0.0054(14)
C4R 0.0267(18) 0.023(2) 0.0341(19) -0.0029(15) 0.0045(15) 0.0022(15)
C5R 0.032(2) 0.032(2) 0.054(2) 0.0018(19) 0.0088(18) 0.0025(17)
C2B 0.0183(15) 0.0149(16) 0.0256(16) 0.0013(15) -0.0029(13) -0.0011(13)
C4B 0.0231(17) 0.0226(19) 0.0277(18) -0.0004(15) 0.0057(15) 0.0032(14)
C5B 0.035(2) 0.023(2) 0.041(2) 0.0009(17) -0.0040(18) 0.0082(16)
C6B 0.038(2) 0.036(2) 0.033(2) 0.0092(17) -0.0003(17) 0.0112(17)
C7B 0.035(2) 0.029(2) 0.0300(18) 0.0041(16) 0.0032(16) 0.0017(16)
C8B 0.0247(16) 0.0139(17) 0.0307(18) -0.0005(14) 0.0017(15) -0.0004(13)
C9B 0.0199(17) 0.0137(15) 0.0255(16) -0.0037(13) 0.0002(14) -0.0008(13)
C10B 0.041(2) 0.044(3) 0.051(2) 0.015(2) 0.0058(19) 0.0204(19)
C11B 0.071(3) 0.072(3) 0.049(3) 0.029(2) 0.008(2) 0.035(3)
C2Q 0.038(2) 0.042(3) 0.052(3) 0.000(2) 0.004(2) -0.0010(19)
C4Q 0.056(3) 0.031(2) 0.064(3) 0.009(2) 0.008(2) -0.006(2)
C6Q 0.068(3) 0.040(3) 0.071(3) 0.003(3) 0.003(2) -0.006(2)
C7Q 0.120(5) 0.044(3) 0.073(4) -0.001(3) -0.012(3) -0.010(3)
C9Q 0.169(7) 0.029(3) 0.097(5) 0.007(3) -0.019(4) -0.017(3)
C10Q 0.201(8) 0.041(3) 0.080(4) 0.015(3) -0.019(5) -0.017(4)
C11Q 0.155(6) 0.065(4) 0.072(4) 0.018(3) 0.008(4) -0.007(4)
C12Q 0.087(4) 0.049(3) 0.062(3) 0.008(2) 0.002(3) -0.005(3)
C13Q 0.097(4) 0.040(3) 0.054(3) 0.002(2) 0.002(3) 0.000(3)
C14Q 0.070(3) 0.042(3) 0.051(3) -0.007(2) 0.006(2) -0.003(2)
C100 0.095(5) 0.143(7) 0.128(6) 0.011(6) -0.010(4) 0.001(5)
C101 0.075(4) 0.122(6) 0.107(6) -0.014(5) 0.009(4) -0.014(4)
C102 0.128(7) 0.325(16) 0.173(9) -0.162(10) 0.041(6) -0.072(8)
C1P 0.0344(19) 0.025(2) 0.0309(18) 0.0007(15) 0.0051(16) 0.0088(15)
C2P 0.0298(18) 0.0223(19) 0.0270(17) -0.0047(15) -0.0022(15) 0.0049(14)
C3P 0.041(2) 0.042(2) 0.036(2) 0.0014(17) 0.0098(17) 0.0157(18)
N21 0.0159(12) 0.0130(13) 0.0206(13) -0.0011(10) 0.0009(11) -0.0010(10)
N22 0.0163(13) 0.0129(13) 0.0278(14) -0.0031(11) 0.0032(11) 0.0045(10)
N23 0.0153(12) 0.0161(15) 0.0263(14) -0.0031(11) 0.0018(11) 0.0012(10)
N24 0.0160(12) 0.0134(13) 0.0214(13) -0.0029(11) 0.0013(11) 0.0023(9)
N29 0.0238(15) 0.045(2) 0.061(2) 0.0172(18) 0.0099(15) -0.0068(15)
N33 0.0457(19) 0.041(2) 0.0453(19) -0.0005(16) -0.0031(16) 0.0098(15)
N40 0.0334(17) 0.038(2) 0.058(2) -0.0250(16) 0.0036(16) 0.0048(15)
N44 0.060(3) 0.129(4) 0.077(3) 0.041(3) 0.037(2) 0.022(3)
N51 0.0267(14) 0.0330(17) 0.0590(19) -0.0027(15) -0.0025(16) 0.0002(13)
N59 0.0248(14) 0.0334(18) 0.0283(15) 0.0015(13) 0.0020(13) 0.0071(13)
N63 0.0434(18) 0.0155(15) 0.069(2) 0.0023(16) 0.0141(17) 0.0024(12)
N65 0.0491(19) 0.049(2) 0.0257(16) 0.0032(15) 0.0018(16) 0.0053(17)
N1B 0.0214(13) 0.0194(15) 0.0264(14) -0.0003(12) 0.0062(12) 0.0025(11)
N3B 0.0181(13) 0.0137(13) 0.0254(14) 0.0008(11) 0.0000(11) 0.0007(10)
N5Q 0.064(2) 0.040(2) 0.067(3) 0.005(2) 0.007(2) -0.0050(18)
O28 0.0198(13) 0.074(2) 0.094(2) 0.0342(18) 0.0114(14) 0.0083(14)
O34 0.087(2) 0.048(2) 0.066(2) -0.0035(16) -0.0236(18) 0.0173(17)
O39 0.0350(15) 0.0481(17) 0.0550(16) -0.0217(14) -0.0066(13) 0.0004(13)
O45 0.069(2) 0.074(2) 0.089(2) 0.0402(19) 0.036(2) 0.033(2)
O52 0.0459(16) 0.0317(15) 0.0749(19) -0.0032(14) -0.0165(16) -0.0023(13)
O58 0.0257(13) 0.0420(16) 0.0513(16) -0.0109(13) -0.0033(12) 0.0041(11)
O62 0.0440(15) 0.0259(13) 0.0421(14) -0.0069(10) -0.0012(13) 0.0039(11)
O2 0.0450(14) 0.0136(12) 0.0332(13) 0.0012(10) 0.0077(12) 0.0027(10)
O3 0.0268(12) 0.0194(13) 0.0341(13) 0.0011(10) -0.0032(10) 0.0041(10)
O4 0.0366(14) 0.0316(15) 0.0397(14) 0.0017(11) 0.0102(11) 0.0052(11)
O5 0.0407(14) 0.0314(15) 0.0466(15) 0.0066(12) -0.0102(12) 0.0012(12)
O6R 0.0212(11) 0.0300(14) 0.0447(13) -0.0123(12) 0.0041(11) 0.0043(11)
O7R 0.0259(12) 0.0258(14) 0.0330(13) -0.0020(11) 0.0039(10) -0.0064(10)
O1Q 0.0364(13) 0.0307(16) 0.0558(16) -0.0036(14) 0.0112(12) -0.0010(12)
O3Q 0.072(2) 0.051(2) 0.055(2) -0.0027(16) 0.0056(17) -0.0188(16)
O8Q 0.157(4) 0.060(2) 0.085(3) -0.015(2) 0.008(3) -0.029(2)
O70 0.143(5) 0.134(5) 0.111(4) 0.007(4) -0.016(3) -0.026(4)
O71 0.124(4) 0.232(7) 0.176(6) 0.073(5) 0.014(4) 0.049(4)
O72 0.0430(16) 0.0453(18) 0.079(2) -0.0119(16) -0.0012(17) -0.0037(16)
O73 0.100(3) 0.057(3) 0.183(5) -0.010(3) -0.068(3) -0.012(3)
O74 0.161(4) 0.061(3) 0.095(3) -0.013(2) 0.057(3) 0.010(2)
O75 0.112(8) 0.240(13) 0.155(10) 0.086(10) 0.011(7) 0.029(9)
O76 0.0376(15) 0.048(2) 0.075(2) 0.0200(16) -0.0052(15) 0.0049(15)
O77 0.0385(14) 0.0461(17) 0.0486(15) 0.0007(13) -0.0062(14) -0.0102(14)
O78 0.064(2) 0.051(2) 0.071(2) -0.0108(18) 0.0024(18) -0.0111(17)
O79 0.0422(16) 0.056(2) 0.0550(18) 0.0081(17) 0.0007(15) -0.0041(16)
O80 0.094(3) 0.061(2) 0.104(3) -0.016(2) 0.012(2) -0.005(2)
O81 0.129(3) 0.089(3) 0.089(3) -0.022(2) 0.000(2) 0.016(3)

loop_
_atom_type_symbol
_atom_type_description
_atom_type_scat_dispersion_real
_atom_type_scat_dispersion_imag
_atom_type_scat_source
C C 0.0033 0.0016 'International Tables Vol C Tables 4.2.6.8 and 6.1.1.4'
H H 0.0000 0.0000 'International Tables Vol C Tables 4.2.6.8 and 6.1.1.4'
N N 0.0061 0.0033 'International Tables Vol C Tables 4.2.6.8 and 6.1.1.4'
O O 0.0106 0.0060 'International Tables Vol C Tables 4.2.6.8 and 6.1.1.4'
P P 0.1023 0.0942 'International Tables Vol C Tables 4.2.6.8 and 6.1.1.4'
Co Co 0.3494 0.9721 'International Tables Vol C Tables 4.2.6.8 and 6.1.1.4'

loop_
_geom_angle_atom_site_label_1
_geom_angle_atom_site_label_2
_geom_angle_atom_site_label_3
_geom_angle
C64 Co1 N21 92.14(12)
C64 Co1 N24 86.22(12)
N21 Co1 N24 83.31(10)
C64 Co1 N23 90.04(12)
N21 Co1 N23 173.33(10)
N24 Co1 N23 90.55(10)
C64 Co1 N22 89.49(11)
N21 Co1 N22 90.22(10)
N24 Co1 N22 172.09(10)
N23 Co1 N22 96.11(10)
C64 Co1 N3B 177.46(12)
N21 Co1 N3B 90.31(10)
N24 Co1 N3B 94.73(10)
N23 Co1 N3B 87.60(10)
N22 Co1 N3B 89.83(10)
O4 P O5 117.18(14)
O4 P O3 112.67(13)
O5 P O3 106.71(13)
O4 P O2 108.93(13)
O5 P O2 110.02(14)
O3 P O2 99.96(12)
N21 C1 C20 111.5(2)
N21 C1 C19 101.7(2)
C20 C1 C19 109.2(2)
N21 C1 C2 101.2(2)
C20 C1 C2 113.4(2)
C19 C1 C2 118.8(2)
C25 C2 C26 109.8(3)
C25 C2 C3 113.3(2)
C26 C2 C3 107.5(2)
C25 C2 C1 114.2(2)
C26 C2 C1 110.1(2)
C3 C2 C1 101.5(2)
C4 C3 C2 101.2(2)
C4 C3 C30 108.1(2)
C2 C3 C30 119.4(3)
C4 C3 H3A 109.2
C2 C3 H3A 109.2
C30 C3 H3A 109.2
N21 C4 C5 124.3(3)
N21 C4 C3 111.5(3)
C5 C4 C3 124.2(2)
C6 C5 C4 121.8(3)
C6 C5 C35 122.7(3)
C4 C5 C35 115.5(3)
C5 C6 N22 124.2(3)
C5 C6 C7 127.6(3)
N22 C6 C7 108.1(2)
C36 C7 C6 116.5(3)
C36 C7 C8 112.2(3)
C6 C7 C8 100.6(2)
C36 C7 C37 111.7(3)
C6 C7 C37 105.3(2)
C8 C7 C37 109.8(3)
C9 C8 C41 110.9(2)
C9 C8 C7 101.0(2)
C41 C8 C7 113.4(3)
C9 C8 H8A 110.4
C41 C8 H8A 110.4
C7 C8 H8A 110.4
N22 C9 C10 125.9(3)
N22 C9 C8 110.9(3)
C10 C9 C8 123.2(3)
C9 C10 C11 125.4(3)
C9 C10 H10A 117.3
C11 C10 H10A 117.3
N23 C11 C10 125.1(3)
N23 C11 C12 111.6(3)
C10 C11 C12 123.4(3)
C11 C12 C46 106.7(3)
C11 C12 C47 114.1(3)
C46 C12 C47 108.7(3)
C11 C12 C13 100.9(2)
C46 C12 C13 109.4(3)
C47 C12 C13 116.5(3)
C48 C13 C14 107.1(2)
C48 C13 C12 118.0(3)
C14 C13 C12 101.0(2)
C48 C13 H13A 110.1
C14 C13 H13A 110.1
C12 C13 H13A 110.1
C15 C14 N23 127.3(3)
C15 C14 C13 124.4(3)
N23 C14 C13 107.9(2)
C14 C15 C16 121.4(3)
C14 C15 C53 119.0(3)
C16 C15 C53 119.5(3)
N24 C16 C15 122.1(3)
N24 C16 C17 110.7(2)
C15 C16 C17 127.0(2)
C54 C17 C55 109.1(2)
C54 C17 C16 106.0(3)
C55 C17 C16 117.1(2)
C54 C17 C18 111.9(2)
C55 C17 C18 112.0(2)
C16 C17 C18 100.4(2)
C19 C18 C60 113.5(2)
C19 C18 C17 102.5(2)
C60 C18 C17 116.2(2)
C19 C18 H18A 108.1
C60 C18 H18A 108.1
C17 C18 H18A 108.1
N24 C19 C18 102.1(2)
N24 C19 C1 106.0(2)
C18 C19 C1 122.8(3)
N24 C19 H19A 108.4
C18 C19 H19A 108.4
C1 C19 H19A 108.4
C1 C20 H20A 109.5
C1 C20 H20B 109.5
H20A C20 H20B 109.5
C1 C20 H20C 109.5
H20A C20 H20C 109.5
H20B C20 H20C 109.5
C2 C25 H25C 109.5
C2 C25 H25B 109.5
H25C C25 H25B 109.5
C2 C25 H25A 109.5
H25C C25 H25A 109.5
H25B C25 H25A 109.5
C27 C26 C2 115.7(3)
C27 C26 H26B 108.3
C2 C26 H26B 108.3
C27 C26 H26A 108.3
C2 C26 H26A 108.3
H26B C26 H26A 107.4
O28 C27 N29 121.6(3)
O28 C27 C26 124.5(3)
N29 C27 C26 113.8(3)
C31 C30 C3 115.3(3)
C31 C30 H30A 108.5
C3 C30 H30A 108.5
C31 C30 H30B 108.5
C3 C30 H30B 108.5
H30A C30 H30B 107.5
C30 C31 C32 110.1(3)
C30 C31 H31B 109.6
C32 C31 H31B 109.6
C30 C31 H31A 109.6
C32 C31 H31A 109.6
H31B C31 H31A 108.2
O34 C32 N33 121.3(4)
O34 C32 C31 121.2(4)
N33 C32 C31 117.5(4)
C5 C35 H35A 109.5
C5 C35 H35B 109.5
H35A C35 H35B 109.5
C5 C35 H35C 109.5
H35A C35 H35C 109.5
H35B C35 H35C 109.5
C7 C36 H36C 109.5
C7 C36 H36B 109.5
H36C C36 H36B 109.5
C7 C36 H36A 109.5
H36C C36 H36A 109.5
H36B C36 H36A 109.5
C38 C37 C7 112.5(3)
C38 C37 H37A 109.1
C7 C37 H37A 109.1
C38 C37 H37B 109.1
C7 C37 H37B 109.1
H37A C37 H37B 107.8
O39 C38 N40 123.3(3)
O39 C38 C37 119.4(3)
N40 C38 C37 117.3(3)
C42 C41 C8 116.2(3)
C42 C41 H41A 108.2
C8 C41 H41A 108.2
C42 C41 H41B 108.2
C8 C41 H41B 108.2
H41A C41 H41B 107.4
C43 C42 C41 112.0(3)
C43 C42 H42B 109.2
C41 C42 H42B 109.2
C43 C42 H42A 109.2
C41 C42 H42A 109.2
H42B C42 H42A 107.9
O45 C43 N44 120.7(4)
O45 C43 C42 123.6(4)
N44 C43 C42 115.7(4)
C12 C46 H46A 109.5
C12 C46 H46B 109.5
H46A C46 H46B 109.5
C12 C46 H46C 109.5
H46A C46 H46C 109.5
H46B C46 H46C 109.5
C12 C47 H47C 109.5
C12 C47 H47B 109.5
H47C C47 H47B 109.5
C12 C47 H47A 109.5
H47C C47 H47A 109.5
H47B C47 H47A 109.5
C49 C48 C13 118.3(3)
C49 C48 H48A 107.7
C13 C48 H48A 107.7
C49 C48 H48B 107.7
C13 C48 H48B 107.7
H48A C48 H48B 107.1
C50 C49 C48 115.7(3)
C50 C49 H49B 108.4
C48 C49 H49B 108.4
C50 C49 H49A 108.4
C48 C49 H49A 108.4
H49B C49 H49A 107.4
O52 C50 N51 121.1(3)
O52 C50 C49 121.6(3)
N51 C50 C49 117.3(3)
C15 C53 H53A 109.5
C15 C53 H53B 109.5
H53A C53 H53B 109.5
C15 C53 H53C 109.5
H53A C53 H53C 109.5
H53B C53 H53C 109.5
C17 C54 H54A 109.5
C17 C54 H54B 109.5
H54A C54 H54B 109.5
C17 C54 H54C 109.5
H54A C54 H54C 109.5
H54B C54 H54C 109.5
C56 C55 C17 116.7(3)
C56 C55 H55A 108.1
C17 C55 H55A 108.1
C56 C55 H55B 108.1
C17 C55 H55B 108.1
H55A C55 H55B 107.3
C57 C56 C55 111.8(3)
C57 C56 H56B 109.3
C55 C56 H56B 109.3
C57 C56 H56A 109.3
C55 C56 H56A 109.3
H56B C56 H56A 107.9
O58 C57 N59 123.6(3)
O58 C57 C56 120.4(3)
N59 C57 C56 115.9(3)
C61 C60 C18 114.8(2)
C61 C60 H60A 108.6
C18 C60 H60A 108.6
C61 C60 H60B 108.6
C18 C60 H60B 108.6
H60A C60 H60B 107.5
O62 C61 N63 123.2(3)
O62 C61 C60 121.6(3)
N63 C61 C60 115.1(3)
N65 C64 Co1 176.7(3)
O6R C1R N1B 106.9(2)
O6R C1R C2R 107.3(3)
N1B C1R C2R 113.5(2)
O6R C1R H1A 109.7
N1B C1R H1A 109.7
C2R C1R H1A 109.7
O7R C2R C3R 111.3(3)
O7R C2R C1R 109.1(2)
C3R C2R C1R 99.6(2)
O7R C2R H2R 112.1
C3R C2R H2R 112.1
C1R C2R H2R 112.1
O2 C3R C4R 109.5(3)
O2 C3R C2R 112.8(3)
C4R C3R C2R 103.2(2)
O2 C3R H3R 110.3
C4R C3R H3R 110.3
C2R C3R H3R 110.3
O6R C4R C5R 109.8(3)
O6R C4R C3R 104.6(2)
C5R C4R C3R 115.1(3)
O6R C4R H4R 109.1
C5R C4R H4R 109.1
C3R C4R H4R 109.1
O1Q C5R C4R 110.7(3)
O1Q C5R H5R 109.5
C4R C5R H5R 109.5
O1Q C5R H5S 109.5
C4R C5R H5S 109.5
H5R C5R H5S 108.1
N3B C2B N1B 113.5(3)
N3B C2B H2D 123.3
N1B C2B H2D 123.3
C5B C4B C9B 119.4(3)
C5B C4B H4D 120.3
C9B C4B H4D 120.3
C4B C5B C6B 121.0(3)
C4B C5B C10B 119.3(3)
C6B C5B C10B 119.8(3)
C7B C6B C5B 120.4(3)
C7B C6B C11B 118.6(3)
C5B C6B C11B 121.0(3)
C6B C7B C8B 117.2(3)
C6B C7B H7D 121.4
C8B C7B H7D 121.4
C9B C8B N1B 105.7(3)
C9B C8B C7B 123.5(3)
N1B C8B C7B 130.8(3)
C8B C9B N3B 109.4(3)
C8B C9B C4B 118.5(3)
N3B C9B C4B 132.1(3)
C5B C10B H10D 109.5
C5B C10B H10E 109.5
H10D C10B H10E 109.5
C5B C10B H10F 109.5
H10D C10B H10F 109.5
H10E C10B H10F 109.5
C6B C11B H11D 109.5
C6B C11B H11E 109.5
H11D C11B H11E 109.5
C6B C11B H11F 109.5
H11D C11B H11F 109.5
H11E C11B H11F 109.5
O3Q C2Q O1Q 123.7(4)
O3Q C2Q C4Q 123.6(4)
O1Q C2Q C4Q 112.7(4)
N5Q C4Q C14Q 123.1(4)
N5Q C4Q C2Q 113.9(4)
C14Q C4Q C2Q 123.0(4)
N5Q C6Q C12Q 122.9(4)
N5Q C6Q C7Q 118.6(5)
C12Q C6Q C7Q 118.5(5)
O8Q C7Q C9Q 122.5(5)
O8Q C7Q C6Q 118.1(5)
C9Q C7Q C6Q 119.4(5)
C10Q C9Q C7Q 121.2(5)
C10Q C9Q H9Q 119.4
C7Q C9Q H9Q 119.4
C9Q C10Q C11Q 121.5(5)
C9Q C10Q H10Q 119.2
C11Q C10Q H10Q 119.2
C10Q C11Q C12Q 119.6(6)
C10Q C11Q H11Q 120.2
C12Q C11Q H11Q 120.2
C11Q C12Q C6Q 119.8(5)
C11Q C12Q C13Q 123.3(5)
C6Q C12Q C13Q 116.6(4)
C14Q C13Q C12Q 119.8(5)
C14Q C13Q H13Q 120.1
C12Q C13Q H13Q 120.1
C13Q C14Q C4Q 119.5(4)
C13Q C14Q H14Q 120.2
C4Q C14Q H14Q 120.2
C101 C100 H10G 109.5
C101 C100 H10H 109.5
H10G C100 H10H 109.5
C101 C100 H10I 109.5
H10G C100 H10I 109.5
H10H C100 H10I 109.5
O70 C101 C102 121.2(9)
O70 C101 C100 120.7(7)
C102 C101 C100 118.1(9)
C101 C102 H10J 109.5
C101 C102 H10K 109.5
H10J C102 H10K 109.5
C101 C102 H10L 109.5
H10J C102 H10L 109.5
H10K C102 H10L 109.5
C115 C114 C118 47.5(12)
C118 C116 C115 51.0(13)
C118 C116 O119 38.9(8)
C115 C116 O119 71.6(8)
O117 C115 C116 118.8(13)
O117 C115 C114 131.9(13)
C116 C115 C114 108.0(12)
O119 C118 C116 94.7(16)
O119 C118 C114 151(2)
C116 C118 C114 107.2(15)
C118 O119 C116 46.4(11)
N59 C1P C2P 112.0(3)
N59 C1P H1P 109.2
C2P C1P H1P 109.2
N59 C1P H1O 109.2
C2P C1P H1O 109.2
H1P C1P H1O 107.9
O3 C2P C1P 107.4(3)
O3 C2P C3P 108.4(3)
C1P C2P C3P 111.3(3)
O3 C2P H2P 109.9
C1P C2P H2P 109.9
C3P C2P H2P 109.9
C2P C3P H3P 109.5
C2P C3P H3O 109.5
H3P C3P H3O 109.5
C2P C3P H3M 109.5
H3P C3P H3M 109.5
H3O C3P H3M 109.5
C4 N21 C1 113.1(2)
C4 N21 Co1 130.2(2)
C1 N21 Co1 116.40(17)
C9 N22 C6 110.4(2)
C9 N22 Co1 122.9(2)
C6 N22 Co1 126.0(2)
C11 N23 C14 110.5(2)
C11 N23 Co1 123.9(2)
C14 N23 Co1 125.6(2)
C16 N24 C19 111.9(2)
C16 N24 Co1 132.5(2)
C19 N24 Co1 113.35(17)
C27 N29 H29A 120.0
C27 N29 H29B 120.0
H29A N29 H29B 120.0
C32 N33 H33A 120.0
C32 N33 H33B 120.0
H33A N33 H33B 120.0
C38 N40 H40A 120.0
C38 N40 H40B 120.0
H40A N40 H40B 120.0
C43 N44 H44A 120.0
C43 N44 H44B 120.0
H44A N44 H44B 120.0
C50 N51 H51A 120.0
C50 N51 H51B 120.0
H51A N51 H51B 120.0
C57 N59 C1P 124.3(3)
C57 N59 H59A 117.8
C1P N59 H59A 117.8
C61 N63 H63B 120.0
C61 N63 H63A 120.0
H63B N63 H63A 120.0
C2B N1B C8B 106.5(2)
C2B N1B C1R 125.8(3)
C8B N1B C1R 126.4(3)
C2B N3B C9B 105.0(2)
C2B N3B Co1 121.6(2)
C9B N3B Co1 133.43(19)
C4Q N5Q C6Q 117.8(4)
C3R O2 P 120.5(2)
C2P O3 P 120.9(2)
C1R O6R C4R 110.1(2)
C2R O7R H7R 109.5
C2Q O1Q C5R 116.8(3)
H72A O72 H72B 103(5)
H73A O73 H73B 135(8)
H76A O76 H76B 115(5)
H77A O77 H77B 94(4)
H78A O78 H78B 89(5)
H79A O79 H79B 129(6)

loop_
_geom_bond_atom_site_label_1
_geom_bond_atom_site_label_2
_geom_bond_distance
Co1 C64 1.882(3)
Co1 N21 1.890(2)
Co1 N24 1.899(2)
Co1 N23 1.922(2)
Co1 N22 1.923(2)
Co1 N3B 2.052(3)
P O4 1.478(2)
P O5 1.485(3)
P O3 1.576(2)
P O2 1.597(2)
C1 N21 1.499(4)
C1 C20 1.527(4)
C1 C19 1.552(4)
C1 C2 1.592(4)
C2 C25 1.528(4)
C2 C26 1.547(4)
C2 C3 1.560(4)
C3 C4 1.516(4)
C3 C30 1.562(4)
C3 H3A 1.0000
C4 N21 1.292(4)
C4 C5 1.442(4)
C5 C6 1.359(4)
C5 C35 1.527(4)
C6 N22 1.399(4)
C6 C7 1.547(4)
C7 C36 1.538(4)
C7 C8 1.550(4)
C7 C37 1.550(5)
C8 C9 1.508(4)
C8 C41 1.542(4)
C8 H8A 1.0000
C9 N22 1.329(4)
C9 C10 1.389(4)
C10 C11 1.394(4)
C10 H10A 0.9500
C11 N23 1.322(4)
C11 C12 1.518(4)
C12 C46 1.527(5)
C12 C47 1.534(5)
C12 C13 1.539(4)
C13 C48 1.534(5)
C13 C14 1.537(4)
C13 H13A 1.0000
C14 C15 1.359(4)
C14 N23 1.391(4)
C15 C16 1.450(4)
C15 C53 1.530(4)
C16 N24 1.306(3)
C16 C17 1.542(4)
C17 C54 1.533(4)
C17 C55 1.540(4)
C17 C18 1.558(4)
C18 C19 1.529(4)
C18 C60 1.544(4)
C18 H18A 1.0000
C19 N24 1.480(3)
C19 H19A 1.0000
C20 H20A 0.9800
C20 H20B 0.9800
C20 H20C 0.9800
C25 H25C 0.9800
C25 H25B 0.9800
C25 H25A 0.9800
C26 C27 1.532(4)
C26 H26B 0.9900
C26 H26A 0.9900
C27 O28 1.195(4)
C27 N29 1.327(4)
C30 C31 1.502(4)
C30 H30A 0.9900
C30 H30B 0.9900
C31 C32 1.509(5)
C31 H31B 0.9900
C31 H31A 0.9900
C32 O34 1.250(5)
C32 N33 1.291(5)
C35 H35A 0.9800
C35 H35B 0.9800
C35 H35C 0.9800
C36 H36C 0.9800
C36 H36B 0.9800
C36 H36A 0.9800
C37 C38 1.505(5)
C37 H37A 0.9900
C37 H37B 0.9900
C38 O39 1.236(4)
C38 N40 1.304(4)
C41 C42 1.502(5)
C41 H41A 0.9900
C41 H41B 0.9900
C42 C43 1.482(6)
C42 H42B 0.9900
C42 H42A 0.9900
C43 O45 1.235(5)
C43 N44 1.333(5)
C46 H46A 0.9800
C46 H46B 0.9800
C46 H46C 0.9800
C47 H47C 0.9800
C47 H47B 0.9800
C47 H47A 0.9800
C48 C49 1.518(5)
C48 H48A 0.9900
C48 H48B 0.9900
C49 C50 1.476(5)
C49 H49B 0.9900
C49 H49A 0.9900
C50 O52 1.217(4)
C50 N51 1.355(4)
C53 H53A 0.9800
C53 H53B 0.9800
C53 H53C 0.9800
C54 H54A 0.9800
C54 H54B 0.9800
C54 H54C 0.9800
C55 C56 1.528(5)
C55 H55A 0.9900
C55 H55B 0.9900
C56 C57 1.513(4)
C56 H56B 0.9900
C56 H56A 0.9900
C57 O58 1.241(4)
C57 N59 1.314(4)
C60 C61 1.517(5)
C60 H60A 0.9900
C60 H60B 0.9900
C61 O62 1.224(4)
C61 N63 1.323(4)
C64 N65 1.137(4)
C1R O6R 1.409(4)
C1R N1B 1.451(4)
C1R C2R 1.523(4)
C1R H1A 1.0000
C2R O7R 1.402(4)
C2R C3R 1.523(4)
C2R H2R 1.0000
C3R O2 1.422(4)
C3R C4R 1.522(5)
C3R H3R 1.0000
C4R O6R 1.441(4)
C4R C5R 1.496(5)
C4R H4R 1.0000
C5R O1Q 1.432(4)
C5R H5R 0.9900
C5R H5S 0.9900
C2B N3B 1.313(4)
C2B N1B 1.344(4)
C2B H2D 0.9500
C4B C5B 1.380(5)
C4B C9B 1.398(4)
C4B H4D 0.9500
C5B C6B 1.412(5)
C5B C10B 1.515(5)
C6B C7B 1.381(5)
C6B C11B 1.524(5)
C7B C8B 1.398(5)
C7B H7D 0.9500
C8B C9B 1.382(4)
C8B N1B 1.396(4)
C9B N3B 1.396(4)
C10B H10D 0.9800
C10B H10E 0.9800
C10B H10F 0.9800
C11B H11D 0.9800
C11B H11E 0.9800
C11B H11F 0.9800
C2Q O3Q 1.215(5)
C2Q O1Q 1.337(5)
C2Q C4Q 1.473(6)
C4Q N5Q 1.343(5)
C4Q C14Q 1.392(6)
C6Q N5Q 1.353(6)
C6Q C12Q 1.419(7)
C6Q C7Q 1.431(7)
C7Q O8Q 1.362(6)
C7Q C9Q 1.389(7)
C9Q C10Q 1.360(8)
C9Q H9Q 0.9500
C10Q C11Q 1.382(8)
C10Q H10Q 0.9500
C11Q C12Q 1.410(7)
C11Q H11Q 0.9500
C12Q C13Q 1.420(7)
C13Q C14Q 1.357(6)
C13Q H13Q 0.9500
C14Q H14Q 0.9500
C100 C101 1.496(10)
C100 H10G 0.9800
C100 H10H 0.9800
C100 H10I 0.9800
C101 O70 1.253(8)
C101 C102 1.406(10)
C102 H10J 0.9800
C102 H10K 0.9800
C102 H10L 0.9800
C114 C115 1.490(17)
C114 C118 1.549(17)
C116 C118 1.401(18)
C116 C115 1.447(17)
C116 O119 1.93(2)
C115 O117 1.349(15)
C118 O119 1.214(16)
C1P N59 1.466(4)
C1P C2P 1.516(5)
C1P H1P 0.9900
C1P H1O 0.9900
C2P O3 1.443(4)
C2P C3P 1.531(5)
C2P H2P 1.0000
C3P H3P 0.9800
C3P H3O 0.9800
C3P H3M 0.9800
N29 H29A 0.8800
N29 H29B 0.8800
N33 H33A 0.8800
N33 H33B 0.8800
N40 H40A 0.8800
N40 H40B 0.8800
N44 H44A 0.8800
N44 H44B 0.8800
N51 H51A 0.8800
N51 H51B 0.8800
N59 H59A 0.8800
N63 H63B 0.8800
N63 H63A 0.8800
O7R H7R 0.8400
O72 H72A 0.848(19)
O72 H72B 0.867(19)
O73 H73A 0.83(2)
O73 H73B 0.83(2)
O76 H76A 0.825(19)
O76 H76B 0.825(19)
O77 H77A 0.875(19)
O77 H77B 0.864(19)
O78 H78A 0.86(2)
O78 H78B 0.853(19)
O79 H79A 0.798(19)
O79 H79B 0.796(19)

loop_
_geom_torsion_atom_site_label_1
_geom_torsion_atom_site_label_2
_geom_torsion_atom_site_label_3
_geom_torsion_atom_site_label_4
_geom_torsion
N21 C1 C2 C25 152.0(3)
C20 C1 C2 C25 32.5(4)
C19 C1 C2 C25 -97.8(3)
N21 C1 C2 C26 -83.9(3)
C20 C1 C2 C26 156.6(3)
C19 C1 C2 C26 26.3(4)
N21 C1 C2 C3 29.7(3)
C20 C1 C2 C3 -89.8(3)
C19 C1 C2 C3 139.9(3)
C25 C2 C3 C4 -155.3(2)
C26 C2 C3 C4 83.3(3)
C1 C2 C3 C4 -32.3(3)
C25 C2 C3 C30 -36.9(4)
C26 C2 C3 C30 -158.4(3)
C1 C2 C3 C30 86.0(3)
C2 C3 C4 N21 24.9(3)
C30 C3 C4 N21 -101.3(3)
C2 C3 C4 C5 -157.4(3)
C30 C3 C4 C5 76.3(3)
N21 C4 C5 C6 9.8(5)
C3 C4 C5 C6 -167.5(3)
N21 C4 C5 C35 -169.4(3)
C3 C4 C5 C35 13.2(4)
C4 C5 C6 N22 -4.5(5)
C35 C5 C6 N22 174.8(3)
C4 C5 C6 C7 177.5(3)
C35 C5 C6 C7 -3.3(5)
C5 C6 C7 C36 -38.5(4)
N22 C6 C7 C36 143.2(3)
C5 C6 C7 C8 -160.0(3)
N22 C6 C7 C8 21.7(3)
C5 C6 C7 C37 85.9(4)
N22 C6 C7 C37 -92.4(3)
C36 C7 C8 C9 -152.2(3)
C6 C7 C8 C9 -27.7(3)
C37 C7 C8 C9 83.0(3)
C36 C7 C8 C41 -33.5(4)
C6 C7 C8 C41 91.0(3)
C37 C7 C8 C41 -158.3(3)
C41 C8 C9 N22 -92.9(3)
C7 C8 C9 N22 27.6(3)
C41 C8 C9 C10 87.1(4)
C7 C8 C9 C10 -152.4(3)
N22 C9 C10 C11 -2.5(5)
C8 C9 C10 C11 177.5(3)
C9 C10 C11 N23 8.8(6)
C9 C10 C11 C12 -169.2(3)
N23 C11 C12 C46 -92.3(3)
C10 C11 C12 C46 85.9(4)
N23 C11 C12 C47 147.6(3)
C10 C11 C12 C47 -34.2(5)
N23 C11 C12 C13 21.9(4)
C10 C11 C12 C13 -159.8(3)
C11 C12 C13 C48 89.3(3)
C46 C12 C13 C48 -158.4(3)
C47 C12 C13 C48 -34.7(4)
C11 C12 C13 C14 -26.9(3)
C46 C12 C13 C14 85.3(3)
C47 C12 C13 C14 -150.9(3)
C48 C13 C14 C15 74.9(4)
C12 C13 C14 C15 -161.1(3)
C48 C13 C14 N23 -98.1(3)
C12 C13 C14 N23 25.9(3)
N23 C14 C15 C16 1.7(5)
C13 C14 C15 C16 -169.9(3)
N23 C14 C15 C53 -176.2(3)
C13 C14 C15 C53 12.2(5)
C14 C15 C16 N24 4.8(5)
C53 C15 C16 N24 -177.3(3)
C14 C15 C16 C17 -169.9(3)
C53 C15 C16 C17 8.0(5)
N24 C16 C17 C54 -99.8(3)
C15 C16 C17 C54 75.4(4)
N24 C16 C17 C55 138.3(3)
C15 C16 C17 C55 -46.5(4)
N24 C16 C17 C18 16.8(3)
C15 C16 C17 C18 -168.0(3)
C54 C17 C18 C19 81.3(3)
C55 C17 C18 C19 -155.8(2)
C16 C17 C18 C19 -30.9(3)
C54 C17 C18 C60 -43.0(3)
C55 C17 C18 C60 79.8(3)
C16 C17 C18 C60 -155.2(2)
C60 C18 C19 N24 160.4(2)
C17 C18 C19 N24 34.3(3)
C60 C18 C19 C1 -81.3(3)
C17 C18 C19 C1 152.6(3)
N21 C1 C19 N24 -44.6(3)
C20 C1 C19 N24 73.3(3)
C2 C1 C19 N24 -154.5(2)
N21 C1 C19 C18 -161.0(2)
C20 C1 C19 C18 -43.1(3)
C2 C1 C19 C18 89.1(3)
C25 C2 C26 C27 -54.1(4)
C3 C2 C26 C27 69.5(3)
C1 C2 C26 C27 179.2(3)
C2 C26 C27 O28 -28.4(5)
C2 C26 C27 N29 149.1(3)
C4 C3 C30 C31 -150.6(3)
C2 C3 C30 C31 94.7(4)
C3 C30 C31 C32 177.7(3)
C30 C31 C32 O34 -71.8(5)
C30 C31 C32 N33 107.0(4)
C36 C7 C37 C38 -61.0(4)
C6 C7 C37 C38 171.7(3)
C8 C7 C37 C38 64.1(3)
C7 C37 C38 O39 -90.0(4)
C7 C37 C38 N40 88.3(4)
C9 C8 C41 C42 -53.9(4)
C7 C8 C41 C42 -166.7(3)
C8 C41 C42 C43 176.2(3)
C41 C42 C43 O45 16.0(6)
C41 C42 C43 N44 -165.4(4)
C14 C13 C48 C49 -170.8(3)
C12 C13 C48 C49 76.4(4)
C13 C48 C49 C50 49.5(4)
C48 C49 C50 O52 -124.6(4)
C48 C49 C50 N51 55.7(4)
C54 C17 C55 C56 -170.8(3)
C16 C17 C55 C56 -50.4(4)
C18 C17 C55 C56 64.7(3)
C17 C55 C56 C57 166.6(3)
C55 C56 C57 O58 -55.8(4)
C55 C56 C57 N59 123.6(3)
C19 C18 C60 C61 171.2(3)
C17 C18 C60 C61 -70.3(4)
C18 C60 C61 O62 -45.4(4)
C18 C60 C61 N63 137.7(3)
N21 Co1 C64 N65 88(5)
N24 Co1 C64 N65 5(5)
N23 Co1 C64 N65 -86(5)
N22 Co1 C64 N65 178(100)
N3B Co1 C64 N65 -107(6)
O6R C1R C2R O7R 84.1(3)
N1B C1R C2R O7R -33.8(3)
O6R C1R C2R C3R -32.6(3)
N1B C1R C2R C3R -150.5(3)
O7R C2R C3R O2 41.0(4)
C1R C2R C3R O2 156.0(3)
O7R C2R C3R C4R -77.1(3)
C1R C2R C3R C4R 37.9(3)
O2 C3R C4R O6R -151.5(2)
C2R C3R C4R O6R -31.1(3)
O2 C3R C4R C5R 88.0(3)
C2R C3R C4R C5R -151.6(3)
O6R C4R C5R O1Q -57.4(4)
C3R C4R C5R O1Q 60.2(4)
C9B C4B C5B C6B 0.9(5)
C9B C4B C5B C10B -178.7(3)
C4B C5B C6B C7B 0.8(6)
C10B C5B C6B C7B -179.6(4)
C4B C5B C6B C11B -179.6(4)
C10B C5B C6B C11B 0.1(6)
C5B C6B C7B C8B -1.0(5)
C11B C6B C7B C8B 179.3(4)
C6B C7B C8B C9B -0.4(5)
C6B C7B C8B N1B 179.5(3)
N1B C8B C9B N3B 0.6(3)
C7B C8B C9B N3B -179.5(3)
N1B C8B C9B C4B -177.8(3)
C7B C8B C9B C4B 2.1(5)
C5B C4B C9B C8B -2.3(5)
C5B C4B C9B N3B 179.7(3)
O3Q C2Q C4Q N5Q -7.6(6)
O1Q C2Q C4Q N5Q 174.9(3)
O3Q C2Q C4Q C14Q 174.7(4)
O1Q C2Q C4Q C14Q -2.8(6)
N5Q C6Q C7Q O8Q -1.4(8)
C12Q C6Q C7Q O8Q -178.9(5)
N5Q C6Q C7Q C9Q 179.7(5)
C12Q C6Q C7Q C9Q 2.2(8)
O8Q C7Q C9Q C10Q 180.0(7)
C6Q C7Q C9Q C10Q -1.2(10)
C7Q C9Q C10Q C11Q 0.2(12)
C9Q C10Q C11Q C12Q -0.2(12)
C10Q C11Q C12Q C6Q 1.3(9)
C10Q C11Q C12Q C13Q 174.9(6)
N5Q C6Q C12Q C11Q -179.7(5)
C7Q C6Q C12Q C11Q -2.3(8)
N5Q C6Q C12Q C13Q 6.3(7)
C7Q C6Q C12Q C13Q -176.3(5)
C11Q C12Q C13Q C14Q -177.9(5)
C6Q C12Q C13Q C14Q -4.1(7)
C12Q C13Q C14Q C4Q -1.2(7)
N5Q C4Q C14Q C13Q 5.1(7)
C2Q C4Q C14Q C13Q -177.4(4)
C118 C116 C115 O117 138.0(16)
O119 C116 C115 O117 99.8(10)
C118 C116 C115 C114 -53.3(14)
O119 C116 C115 C114 -91.4(9)
C118 C114 C115 O117 -143.6(18)
C118 C114 C115 C116 49.7(14)
C115 C116 C118 O119 -111(3)
C115 C116 C118 C114 50.1(15)
O119 C116 C118 C114 161(4)
C115 C114 C118 O119 86(6)
C115 C114 C118 C116 -51.7(16)
C114 C118 O119 C116 -140(7)
C115 C116 O119 C118 50(2)
N59 C1P C2P O3 -54.2(4)
N59 C1P C2P C3P -172.8(3)
C5 C4 N21 C1 177.1(3)
C3 C4 N21 C1 -5.3(3)
C5 C4 N21 Co1 3.5(4)
C3 C4 N21 Co1 -178.9(2)
C20 C1 N21 C4 104.5(3)
C19 C1 N21 C4 -139.2(2)
C2 C1 N21 C4 -16.3(3)
C20 C1 N21 Co1 -80.9(3)
C19 C1 N21 Co1 35.3(3)
C2 C1 N21 Co1 158.20(18)
C64 Co1 N21 C4 74.8(3)
N24 Co1 N21 C4 160.7(3)
N23 Co1 N21 C4 -176.2(8)
N22 Co1 N21 C4 -14.7(3)
N3B Co1 N21 C4 -104.5(3)
C64 Co1 N21 C1 -98.6(2)
N24 Co1 N21 C1 -12.69(19)
N23 Co1 N21 C1 10.3(10)
N22 Co1 N21 C1 171.9(2)
N3B Co1 N21 C1 82.0(2)
C10 C9 N22 C6 165.5(3)
C8 C9 N22 C6 -14.5(3)
C10 C9 N22 Co1 -5.6(4)
C8 C9 N22 Co1 174.35(19)
C5 C6 N22 C9 176.1(3)
C7 C6 N22 C9 -5.5(3)
C5 C6 N22 Co1 -13.0(4)
C7 C6 N22 Co1 165.3(2)
C64 Co1 N22 C9 96.4(2)
N21 Co1 N22 C9 -171.4(2)
N24 Co1 N22 C9 153.6(7)
N23 Co1 N22 C9 6.4(2)
N3B Co1 N22 C9 -81.1(2)
C64 Co1 N22 C6 -73.3(2)
N21 Co1 N22 C6 18.8(2)
N24 Co1 N22 C6 -16.2(9)
N23 Co1 N22 C6 -163.3(2)
N3B Co1 N22 C6 109.1(2)
C10 C11 N23 C14 175.9(3)
C12 C11 N23 C14 -5.8(4)
C10 C11 N23 Co1 -5.8(5)
C12 C11 N23 Co1 172.5(2)
C15 C14 N23 C11 173.9(3)
C13 C14 N23 C11 -13.3(3)
C15 C14 N23 Co1 -4.4(4)
C13 C14 N23 Co1 168.4(2)
C64 Co1 N23 C11 -90.6(3)
N21 Co1 N23 C11 160.3(8)
N24 Co1 N23 C11 -176.8(3)
N22 Co1 N23 C11 -1.1(3)
N3B Co1 N23 C11 88.5(3)
C64 Co1 N23 C14 87.4(2)
N21 Co1 N23 C14 -21.6(11)
N24 Co1 N23 C14 1.2(2)
N22 Co1 N23 C14 176.9(2)
N3B Co1 N23 C14 -93.5(2)
C15 C16 N24 C19 -170.1(3)
C17 C16 N24 C19 5.4(3)
C15 C16 N24 Co1 -8.8(4)
C17 C16 N24 Co1 166.7(2)
C18 C19 N24 C16 -25.8(3)
C1 C19 N24 C16 -155.4(2)
C18 C19 N24 Co1 169.15(18)
C1 C19 N24 Co1 39.5(3)
C64 Co1 N24 C16 -84.7(3)
N21 Co1 N24 C16 -177.3(3)
N23 Co1 N24 C16 5.3(3)
N22 Co1 N24 C16 -142.0(7)
N3B Co1 N24 C16 93.0(3)
C64 Co1 N24 C19 76.4(2)
N21 Co1 N24 C19 -16.2(2)
N23 Co1 N24 C19 166.4(2)
N22 Co1 N24 C19 19.0(9)
N3B Co1 N24 C19 -106.0(2)
O58 C57 N59 C1P -5.3(5)
C56 C57 N59 C1P 175.3(3)
C2P C1P N59 C57 -100.2(4)
N3B C2B N1B C8B -1.3(4)
N3B C2B N1B C1R -169.0(3)
C9B C8B N1B C2B 0.3(3)
C7B C8B N1B C2B -179.6(3)
C9B C8B N1B C1R 167.9(3)
C7B C8B N1B C1R -12.0(5)
O6R C1R N1B C2B -45.5(4)
C2R C1R N1B C2B 72.7(4)
O6R C1R N1B C8B 149.3(3)
C2R C1R N1B C8B -92.6(4)
N1B C2B N3B C9B 1.6(3)
N1B C2B N3B Co1 -178.05(19)
C8B C9B N3B C2B -1.4(3)
C4B C9B N3B C2B 176.8(3)
C8B C9B N3B Co1 178.3(2)
C4B C9B N3B Co1 -3.6(5)
C64 Co1 N3B C2B 68(3)
N21 Co1 N3B C2B -127.2(2)
N24 Co1 N3B C2B -43.9(2)
N23 Co1 N3B C2B 46.5(2)
N22 Co1 N3B C2B 142.6(2)
C64 Co1 N3B C9B -111(3)
N21 Co1 N3B C9B 53.3(3)
N24 Co1 N3B C9B 136.6(3)
N23 Co1 N3B C9B -133.1(3)
N22 Co1 N3B C9B -36.9(3)
C14Q C4Q N5Q C6Q -3.0(7)
C2Q C4Q N5Q C6Q 179.3(4)
C12Q C6Q N5Q C4Q -2.8(7)
C7Q C6Q N5Q C4Q 179.8(4)
C4R C3R O2 P -133.3(2)
C2R C3R O2 P 112.4(3)
O4 P O2 C3R 52.9(3)
O5 P O2 C3R -76.8(3)
O3 P O2 C3R 171.2(2)
C1P C2P O3 P 132.8(2)
C3P C2P O3 P -106.9(3)
O4 P O3 C2P 49.8(2)
O5 P O3 C2P 179.7(2)
O2 P O3 C2P -65.7(2)
N1B C1R O6R C4R 136.3(3)
C2R C1R O6R C4R 14.3(3)
C5R C4R O6R C1R 134.6(3)
C3R C4R O6R C1R 10.6(3)
O3Q C2Q O1Q C5R -0.1(5)
C4Q C2Q O1Q C5R 177.5(3)
C4R C5R O1Q C2Q 96.0(4)
